data_1007055
loop_
_publ_author_name
'Averbuch-Pouchot, M T'
'Durif, A'
'Guitel, J C'
'Tordjman, I'
'Laugt, M'

_publ_section_title
;
Structure cristalline de Cd (H~2~ P O~4~)~2~ (H~2~ O)~2~
;
_journal_coden_ASTM BUFCAE
_journal_name_full
;
Bulletin de la Societe Francaise de Mineralogie et de Cristallographie
(72,1949-100,1977)
;
_journal_page_first 278
_journal_page_last 280
_journal_volume 96
_journal_year 1973
_chemical_formula_structural 'CD (H2 P O4)2 (H2 O)2'
_chemical_formula_sum 'Cd H8 O10 P2'
_chemical_name_systematic 'CADMIUM DIHYDROGENPHOSPHATE DIHYDRATE'
_space_group_IT_number 14
_symmetry_cell_setting monoclinic
_symmetry_Int_Tables_number 14
_symmetry_space_group_name_Hall '-P 2yn'
_symmetry_space_group_name_H-M 'P 1 21/n 1'
_cell_angle_alpha 90
_cell_angle_beta 93.79(2)
_cell_angle_gamma 90
_cell_formula_units_Z 2
_cell_length_a 7.352(2)
_cell_length_b 10.425(2)
_cell_length_c 5.406(2)
_cell_volume 413.4
_refine_ls_R_factor_all 0.043
_cod_original_formula_sum 'H8 Cd O10 P2'
_cod_database_code 1007055

loop_
_symmetry_equiv_pos_as_xyz
x,y,z
1/2+x,1/2-y,1/2+z
-x,-y,-z
1/2-x,1/2+y,1/2-z

loop_
_atom_site_label
_atom_site_type_symbol
_atom_site_symmetry_multiplicity
_atom_site_Wyckoff_symbol
_atom_site_fract_x
_atom_site_fract_y
_atom_site_fract_z
_atom_site_occupancy
_atom_site_attached_hydrogens
_atom_site_calc_flag
Cd1 Cd2+ 2 a 0. 0. 0. 1. 0 d
P1 P5+ 4 e 0.3327(2) 0.2162(1) 0.2473(3) 1. 0 d
O1 O2- 4 e 0.3652(6) 0.3587(4) 0.2229(8) 1. 0 d
O2 O2- 4 e 0.4596(7) 0.1376(5) 0.0816(8) 1. 0 d
O3 O2- 4 e 0.3813(7) 0.1741(4) 0.5230(8) 1. 0 d
O4 O2- 4 e 0.1409(6) 0.1746(4) 0.1758(9) 1. 0 d
O5 O2- 4 e 0.2776(6) 0.4640(5) 0.7755(8) 1. 0 d
H1 H1+ 4 e -1. -1. -1. 4. 0 dum

loop_
_atom_type_symbol
_atom_type_oxidation_number
Cd2+ 2.000
P5+ 5.000
O2- -2.000
H1+ 1.000
